data_7013558
loop_
_publ_author_name
'Stender, Matthias'
'Olmstead, Marilyn M.'
'Balch, Alan L.'
'Rios, Daniel'
'Attar, Saeed'

_publ_section_title
;
 Cation and hydrogen bonding effects on the self-association and
 luminescence of the dicyanoaurate ion, [Au(CN)2]?
;
_journal_issue 22
_journal_name_full 'Dalton Transactions'
_journal_page_first 4282
_journal_paper_doi 10.1039/b310085e
_journal_year 2003
_chemical_formula_sum 'C7 H12 Au N3'
_chemical_formula_weight 335.16
_chemical_name_common '[C5H10NH2][Au(CN)2]'
_chemical_name_systematic
;
?
;
_space_group_IT_number 61
_symmetry_cell_setting orthorhombic
_symmetry_space_group_name_Hall '-P 2ac 2ab'
_symmetry_space_group_name_H-M 'P b c a'
_atom_sites_solution_hydrogens geom
_atom_sites_solution_primary direct
_atom_sites_solution_secondary difmap
_audit_creation_method SHELXL-97
_cell_angle_alpha 90.00
_cell_angle_beta 90.00
_cell_angle_gamma 90.00
_cell_formula_units_Z 8
_cell_length_a 15.8490(17)
_cell_length_b 6.1415(7)
_cell_length_c 19.742(2)
_cell_measurement_reflns_used 958
_cell_measurement_temperature 90(2)
_cell_measurement_theta_max 31.01
_cell_measurement_theta_min 2.57
_cell_volume 1921.6(4)
_computing_cell_refinement 'Bruker SMART'
_computing_data_collection 'Bruker SMART'
_computing_data_reduction 'Bruker SHELXTL v. 5.10'
_computing_molecular_graphics 'XP, Bruker SHELXTL v. 5.10'
_computing_publication_material 'XCIF, Bruker SHELXTL v. 5.10'
_computing_structure_refinement 'XL, Bruker SHELXTL v. 5.10'
_computing_structure_solution 'XS, Bruker SHELXTL v. 5.10'
_diffrn_ambient_temperature 90(2)
_diffrn_measured_fraction_theta_full 0.961
_diffrn_measured_fraction_theta_max 0.961
_diffrn_measurement_device_type 'Bruker SMART 1000'
_diffrn_measurement_method /w
_diffrn_radiation_monochromator graphite
_diffrn_radiation_source 'normal-focus sealed tube'
_diffrn_radiation_type MoK\a
_diffrn_radiation_wavelength 0.71073
_diffrn_reflns_av_R_equivalents 0.0293
_diffrn_reflns_av_sigmaI/netI 0.0179
_diffrn_reflns_limit_h_max 22
_diffrn_reflns_limit_h_min -22
_diffrn_reflns_limit_k_max 8
_diffrn_reflns_limit_k_min -8
_diffrn_reflns_limit_l_max 28
_diffrn_reflns_limit_l_min -27
_diffrn_reflns_number 22755
_diffrn_reflns_theta_full 31.30
_diffrn_reflns_theta_max 31.30
_diffrn_reflns_theta_min 2.57
_diffrn_standards_decay_% <0.01
_diffrn_standards_number '50 frames remeasured'
_exptl_absorpt_coefficient_mu 15.257
_exptl_absorpt_correction_T_max 0.4148
_exptl_absorpt_correction_T_min 0.1699
_exptl_absorpt_correction_type multi-scan
_exptl_absorpt_process_details
;
SADABS: an empirical absorption program by G. M. Sheldrick
using the method described by Blessing, R. H.; Acta Cryst.
A51, 1995, 33.
;
_exptl_crystal_colour colorless
_exptl_crystal_density_diffrn 2.317
_exptl_crystal_density_method 'not measured'
_exptl_crystal_description block
_exptl_crystal_F_000 1232
_exptl_crystal_size_max 0.18
_exptl_crystal_size_mid 0.15
_exptl_crystal_size_min 0.07
_refine_diff_density_max 1.609
_refine_diff_density_min -1.473
_refine_diff_density_rms 0.129
_refine_ls_extinction_coef 0.00037(3)
_refine_ls_extinction_expression Fc^*^=kFc[1+0.001xFc^2^\l^3^/sin(2\q)]^-1/4^
_refine_ls_extinction_method SHELXL
_refine_ls_goodness_of_fit_ref 1.074
_refine_ls_hydrogen_treatment constr
_refine_ls_matrix_type full
_refine_ls_number_parameters 101
_refine_ls_number_reflns 3021
_refine_ls_number_restraints 0
_refine_ls_restrained_S_all 1.074
_refine_ls_R_factor_all 0.0221
_refine_ls_R_factor_gt 0.0173
_refine_ls_shift/su_max 0.001
_refine_ls_shift/su_mean 0.000
_refine_ls_structure_factor_coef Fsqd
_refine_ls_weighting_details 'calc w=1/[\s^2^(Fo^2^)+(0.0130P)^2^+3.5989P] where P=(Fo^2^+2Fc^2^)/3'
_refine_ls_weighting_scheme calc
_refine_ls_wR_factor_gt 0.0361
_refine_ls_wR_factor_ref 0.0372
_reflns_number_gt 2651
_reflns_number_total 3021
_reflns_threshold_expression >2sigma(I)
_cod_data_source_file b310085e.txt
_cod_data_source_block mas138h
_cod_depositor_comments
;
The following automatic conversions were performed:
'_exptl_absorpt_correction_type' value 'multi scan' changed to
'multi-scan' according to
'/home/saulius/struct/CIF-dictionaries/cif_core.dic' dictionary named
'cif_core.dic' version 2.4.1 from 2010-06-29.

Automatic conversion script
Id: cif_fix_enum 1527 2010-12-29 10:47:43Z saulius 

The following automatic conversions were performed:

'_symmetry_cell_setting' tag value 'orthorombic' was replaced with
'orthorhombic' value.

Automatic conversion script
Id: cif_fix_values 1646 2011-03-28 12:23:43Z adriana 
;
_cod_database_code 7013558

loop_
_symmetry_equiv_pos_as_xyz
'x, y, z'
'-x+1/2, -y, z+1/2'
'-x, y+1/2, -z+1/2'
'x+1/2, -y+1/2, -z'
'-x, -y, -z'
'x-1/2, y, -z-1/2'
'x, -y-1/2, z-1/2'
'-x-1/2, y-1/2, z'

loop_
_atom_site_label
_atom_site_type_symbol
_atom_site_fract_x
_atom_site_fract_y
_atom_site_fract_z
_atom_site_U_iso_or_equiv
_atom_site_adp_type
_atom_site_occupancy
_atom_site_symmetry_multiplicity
_atom_site_calc_flag
_atom_site_refinement_flags
_atom_site_disorder_assembly
_atom_site_disorder_group
Au1 Au 0.237339(6) 0.574648(14) 0.133197(4) 0.01224(4) Uani 1 1 d . . .
C1 C 0.17020(17) 0.5697(4) 0.04821(13) 0.0165(5) Uani 1 1 d . . .
N1 N 0.13187(17) 0.5666(4) -0.00109(12) 0.0236(5) Uani 1 1 d . . .
C2 C 0.30593(16) 0.5778(4) 0.21789(13) 0.0156(5) Uani 1 1 d . . .
N2 N 0.34781(16) 0.5765(4) 0.26510(12) 0.0218(5) Uani 1 1 d . . .
N3 N -0.08908(14) 1.2931(4) 0.13429(11) 0.0172(4) Uani 1 1 d . . .
H1 H -0.0972 1.3479 0.0914 0.021 Uiso 1 1 calc R . .
H2 H -0.1035 1.4001 0.1648 0.021 Uiso 1 1 calc R . .
C3 C -0.14588(19) 1.1004(5) 0.14443(15) 0.0227(6) Uani 1 1 d . . .
H3B H -0.2053 1.1443 0.1370 0.027 Uiso 1 1 calc R . .
H3A H -0.1405 1.0469 0.1915 0.027 Uiso 1 1 calc R . .
C4 C -0.12258(18) 0.9198(5) 0.09539(16) 0.0221(5) Uani 1 1 d . . .
H4A H -0.1333 0.9688 0.0484 0.027 Uiso 1 1 calc R . .
H4B H -0.1584 0.7907 0.1042 0.027 Uiso 1 1 calc R . .
C5 C -0.03008(18) 0.8575(5) 0.10287(15) 0.0202(5) Uani 1 1 d . . .
H5A H -0.0153 0.7467 0.0684 0.024 Uiso 1 1 calc R . .
H5B H -0.0206 0.7930 0.1482 0.024 Uiso 1 1 calc R . .
C6 C 0.02636(17) 1.0567(5) 0.09412(14) 0.0190(5) Uani 1 1 d . . .
H6A H 0.0859 1.0147 0.1020 0.023 Uiso 1 1 calc R . .
H6B H 0.0216 1.1111 0.0471 0.023 Uiso 1 1 calc R . .
C7 C 0.00195(17) 1.2371(5) 0.14314(13) 0.0195(5) Uani 1 1 d . . .
H7A H 0.0122 1.1886 0.1903 0.023 Uiso 1 1 calc R . .
H7B H 0.0371 1.3675 0.1346 0.023 Uiso 1 1 calc R . .

loop_
_atom_site_aniso_label
_atom_site_aniso_U_11
_atom_site_aniso_U_22
_atom_site_aniso_U_33
_atom_site_aniso_U_23
_atom_site_aniso_U_13
_atom_site_aniso_U_12
Au1 0.01490(6) 0.01099(5) 0.01082(5) 0.00086(3) -0.00160(3) 0.00040(3)
C1 0.0193(13) 0.0127(11) 0.0175(11) 0.0007(9) -0.0007(9) 0.0003(10)
N1 0.0298(13) 0.0225(12) 0.0185(11) 0.0009(9) -0.0061(9) 0.0018(10)
C2 0.0173(12) 0.0128(11) 0.0167(11) 0.0003(9) 0.0025(9) 0.0002(9)
N2 0.0255(13) 0.0235(12) 0.0163(10) 0.0016(9) -0.0022(9) 0.0009(10)
N3 0.0204(11) 0.0188(10) 0.0124(9) -0.0004(8) 0.0015(8) 0.0058(9)
C3 0.0177(13) 0.0256(15) 0.0249(14) 0.0014(11) 0.0067(10) 0.0011(11)
C4 0.0189(13) 0.0199(13) 0.0275(14) 0.0003(12) 0.0046(11) -0.0020(10)
C5 0.0231(14) 0.0189(12) 0.0187(13) 0.0024(11) 0.0029(10) 0.0026(10)
C6 0.0151(12) 0.0247(14) 0.0173(12) -0.0027(11) 0.0016(9) 0.0015(10)
C7 0.0186(12) 0.0246(14) 0.0154(12) -0.0020(11) -0.0025(9) 0.0021(11)

loop_
_atom_type_symbol
_atom_type_description
_atom_type_scat_dispersion_real
_atom_type_scat_dispersion_imag
_atom_type_scat_source
C C 0.0033 0.0016 'International Tables Vol C Tables 4.2.6.8 and 6.1.1.4'
H H 0.0000 0.0000 'International Tables Vol C Tables 4.2.6.8 and 6.1.1.4'
N N 0.0061 0.0033 'International Tables Vol C Tables 4.2.6.8 and 6.1.1.4'
Au Au -2.0133 8.8022 'International Tables Vol C Tables 4.2.6.8 and 6.1.1.4'

loop_
_geom_angle_atom_site_label_1
_geom_angle_atom_site_label_2
_geom_angle_atom_site_label_3
_geom_angle
_geom_angle_site_symmetry_1
_geom_angle_site_symmetry_3
_geom_angle_publ_flag
C1 Au1 C2 179.28(11) . . ?
C1 Au1 Au1 94.86(8) . 8_665 ?
C2 Au1 Au1 85.40(8) . 8_665 ?
C1 Au1 Au1 93.10(8) . 8_655 ?
C2 Au1 Au1 86.50(8) . 8_655 ?
Au1 Au1 Au1 165.108(7) 8_665 8_655 ?
N1 C1 Au1 179.6(3) . . ?
N2 C2 Au1 177.4(2) . . ?
C7 N3 C3 112.5(2) . . ?
N3 C3 C4 110.2(2) . . ?
C3 C4 C5 110.9(2) . . ?
C4 C5 C6 110.6(2) . . ?
C7 C6 C5 111.3(2) . . ?
N3 C7 C6 109.8(2) . . ?

loop_
_geom_bond_atom_site_label_1
_geom_bond_atom_site_label_2
_geom_bond_distance
_geom_bond_site_symmetry_2
_geom_bond_publ_flag
Au1 C1 1.987(3) . ?
Au1 C2 1.994(3) . ?
Au1 Au1 3.0969(3) 8_665 ?
Au1 Au1 3.0969(3) 8_655 ?
C1 N1 1.147(4) . ?
C2 N2 1.144(4) . ?
N3 C7 1.493(3) . ?
N3 C3 1.500(4) . ?
C3 C4 1.518(4) . ?
C4 C5 1.522(4) . ?
C5 C6 1.526(4) . ?
C6 C7 1.521(4) . ?

loop_
_geom_hbond_atom_site_label_D
_geom_hbond_atom_site_label_H
_geom_hbond_atom_site_label_A
_geom_hbond_distance_DH
_geom_hbond_distance_HA
_geom_hbond_distance_DA
_geom_hbond_angle_DHA
_geom_hbond_site_symmetry_A
N3 H1 N1 0.92 1.94 2.849(3) 170.1 5_575
N3 H2 N2 0.92 1.92 2.824(3) 167.1 6_566
